data_8100377
loop_
_publ_author_name
'Zhu, Hai-Liang'
'Liu, Xing'
'Zhu, Xiu-Liang'
'Wang, Da-Qi'

_publ_section_title
;
Crystal structure of 1,2-bis(salicylideneiminato)propane-chromium
(III) nitrate, C~17~H~20~CrN~3~O~7~
;
_journal_issue 3
_journal_name_full 'Zeitschrift f\"ur Kristallographie - New Crystal Structures'
_journal_page_first 335
_journal_page_last 336
_journal_volume 218
_journal_year 2003
_chemical_formula_structural 'C17 H20 Cr N3 O7'
_chemical_formula_sum 'C17 H20 Cr N3 O7'
_chemical_formula_weight 430.36
_space_group_IT_number 15
_symmetry_cell_setting monoclinic
_symmetry_space_group_name_Hall '-C 2yc'
_symmetry_space_group_name_H-M 'C 1 2/c 1'
_cell_angle_alpha 90.00
_cell_angle_beta 97.246(7)
_cell_angle_gamma 90.00
_cell_formula_units_Z 8
_cell_length_a 18.905(7)
_cell_length_b 13.915(5)
_cell_length_c 14.822(6)
_cell_measurement_temperature 298(2)
_cell_volume 3868(3)
_diffrn_ambient_temperature 298(2)
_exptl_crystal_density_diffrn 1.478
_cod_depositor_comments
;
The following automatic conversions were performed:
'_symmetry_cell_setting' value 'Monoclinic' changed to 'monoclinic'
according to '/home/saulius/struct/CIF-dictionaries/cif_core.dic'
dictionary named 'cif_core.dic' version 2.4.1 from 2010-06-29.

Automatic conversion script
Id: cif_fix_enum 1527 2010-12-29 10:47:43Z saulius 
;
_cod_original_sg_symbol_H-M 'C 2/c'
_cod_original_formula_sum 'C17 H20 Cr1 N3 O7'
_cod_database_code 8100377

loop_
_symmetry_equiv_pos_as_xyz
'x, y, z'
'-x, y, -z+1/2'
'x+1/2, y+1/2, z'
'-x+1/2, y+1/2, -z+1/2'
'-x, -y, -z'
'x, -y, z-1/2'
'-x+1/2, -y+1/2, -z'
'x+1/2, -y+1/2, z-1/2'

loop_
_atom_site_label
_atom_site_type_symbol
_atom_site_fract_x
_atom_site_fract_y
_atom_site_fract_z
_atom_site_U_iso_or_equiv
_atom_site_adp_type
_atom_site_occupancy
_atom_site_symmetry_multiplicity
_atom_site_Wyckoff_symbol
_atom_site_calc_flag
_atom_site_refinement_flags
_atom_site_disorder_assembly
_atom_site_disorder_group
Cr1 Cr 0.58405(4) 0.46033(6) 0.39297(5) 0.0804(3) Uani 1 8 f d . . .
N1 N 0.6808(3) 0.5128(5) 0.4194(3) 0.1126(18) Uani 1 8 f d . . .
N2 N 0.6378(3) 0.3411(4) 0.3752(3) 0.1028(15) Uani 1 8 f d . . .
N3 N 0.7319(3) 0.4512(4) 0.6749(3) 0.1045(14) Uani 1 8 f d . . .
O1 O 0.54177(15) 0.5822(3) 0.41569(19) 0.0845(9) Uani 1 8 f d . . .
O2 O 0.49561(13) 0.3956(3) 0.36132(17) 0.0722(8) Uani 1 8 f d . . .
O3 O 0.5861(3) 0.4949(4) 0.2646(3) 0.0943(15) Uani 1 8 f d . . .
O4 O 0.5828(4) 0.4223(5) 0.5216(3) 0.0969(17) Uani 1 8 f d . . .
O5 O 0.6987(2) 0.5179(4) 0.6353(4) 0.1595(17) Uani 1 8 f d . . .
O6 O 0.7934(3) 0.4361(3) 0.6714(4) 0.207(3) Uani 1 8 f d . . .
O7 O 0.6972(4) 0.3946(4) 0.7046(5) 0.244(4) Uani 1 8 f d . . .
C1 C 0.5723(4) 0.6637(6) 0.4020(3) 0.1003(17) Uani 1 8 f d . . .
C2 C 0.6456(5) 0.6757(7) 0.4057(4) 0.121(2) Uani 1 8 f d . . .
C3 C 0.6700(6) 0.7728(8) 0.3912(6) 0.172(4) Uani 1 8 f d . . .
H5 H 0.7189 0.7819 0.3931 0.206 Uiso 1 8 f calc R . .
C4 C 0.6312(7) 0.8450(8) 0.3763(7) 0.179(4) Uani 1 8 f d . . .
H6 H 0.6514 0.9043 0.3660 0.215 Uiso 1 8 f calc R . .
C5 C 0.5594(6) 0.8371(6) 0.3750(5) 0.187(4) Uani 1 8 f d . . .
H7 H 0.5303 0.8910 0.3665 0.224 Uiso 1 8 f calc R . .
C6 C 0.5293(4) 0.7435(6) 0.3871(4) 0.136(2) Uani 1 8 f d . . .
H8 H 0.4802 0.7369 0.3848 0.163 Uiso 1 8 f calc R . .
C7 C 0.6965(4) 0.6004(9) 0.4180(4) 0.134(3) Uani 1 8 f d . . .
H9 H 0.7445 0.6170 0.4255 0.161 Uiso 1 8 f calc R . .
C8 C 0.4828(3) 0.3025(4) 0.3655(3) 0.0831(14) Uani 1 8 f d . . .
C9 C 0.5389(4) 0.2319(5) 0.3712(4) 0.1030(17) Uani 1 8 f d . . .
C10 C 0.5205(5) 0.1358(6) 0.3705(5) 0.170(3) Uani 1 8 f d . . .
H10 H 0.5561 0.0897 0.3707 0.204 Uiso 1 8 f calc R . .
C11 C 0.4504(6) 0.1064(5) 0.3693(6) 0.188(4) Uani 1 8 f d . . .
H11 H 0.4392 0.0415 0.3718 0.225 Uiso 1 8 f calc R . .
C12 C 0.3992(4) 0.1734(6) 0.3646(4) 0.147(3) Uani 1 8 f d . . .
H12 H 0.3518 0.1541 0.3621 0.176 Uiso 1 8 f calc R . .
C13 C 0.4146(3) 0.2698(4) 0.3635(3) 0.0958(16) Uani 1 8 f d . . .
H13 H 0.3776 0.3140 0.3612 0.115 Uiso 1 8 f calc R . .
C14 C 0.6124(4) 0.2549(6) 0.3703(4) 0.128(2) Uani 1 8 f d . . .
H14 H 0.6440 0.2044 0.3659 0.154 Uiso 1 8 f calc R . .
C15 C 0.7372(4) 0.4405(7) 0.4322(5) 0.146(3) Uani 1 8 f d . . .
H15 H 0.7353 0.4130 0.4927 0.175 Uiso 1 8 f calc R . .
C16 C 0.7141(4) 0.3621(6) 0.3657(5) 0.153(2) Uani 1 8 f d . . .
H17A H 0.7188 0.3829 0.3042 0.183 Uiso 1 8 f calc R . .
H16B H 0.7432 0.3052 0.3791 0.183 Uiso 1 8 f calc R . .
C17 C 0.8122(4) 0.4472(6) 0.4212(6) 0.223(4) Uani 1 8 f d . . .
H20A H 0.8346 0.4951 0.4617 0.334 Uiso 1 8 f calc R . .
H18B H 0.8169 0.4647 0.3596 0.334 Uiso 1 8 f calc R . .
H19C H 0.8347 0.3862 0.4349 0.334 Uiso 1 8 f calc R . .
H1 H 0.6200(19) 0.514(2) 0.239(2) 0.058(13) Uiso 1 8 f d . . .
H2 H 0.572(2) 0.479(3) 0.231(3) 0.039(16) Uiso 1 8 f d . . .
H3 H 0.559(3) 0.431(5) 0.536(5) 0.09(4) Uiso 1 8 f d . . .
H4 H 0.602(4) 0.459(5) 0.549(5) 0.17(5) Uiso 1 8 f d . . .

loop_
_atom_site_aniso_label
_atom_site_aniso_U_11
_atom_site_aniso_U_22
_atom_site_aniso_U_33
_atom_site_aniso_U_23
_atom_site_aniso_U_13
_atom_site_aniso_U_12
Cr1 0.0684(5) 0.1067(7) 0.0677(5) 0.0038(4) 0.0152(3) -0.0051(5)
N1 0.070(4) 0.179(6) 0.091(3) 0.000(3) 0.016(3) -0.029(4)
N2 0.088(4) 0.133(4) 0.094(3) 0.023(3) 0.036(2) 0.028(3)
N3 0.087(4) 0.117(5) 0.110(4) 0.007(3) 0.013(3) 0.020(4)
O1 0.083(2) 0.093(3) 0.081(2) -0.0029(18) 0.0239(16) -0.0242(19)
O2 0.076(2) 0.076(2) 0.0677(18) 0.0040(16) 0.0204(14) -0.0052(17)
O3 0.079(3) 0.143(4) 0.065(3) -0.001(3) 0.024(2) -0.028(2)
O4 0.079(3) 0.139(5) 0.074(3) 0.009(3) 0.015(3) 0.003(3)
O5 0.139(4) 0.146(4) 0.195(5) -0.006(3) 0.026(3) 0.045(3)
O6 0.099(4) 0.169(5) 0.344(8) -0.025(4) -0.010(4) 0.041(3)
O7 0.216(6) 0.174(5) 0.372(9) 0.115(6) 0.157(6) 0.049(4)
C1 0.132(7) 0.103(6) 0.069(4) -0.008(4) 0.026(3) -0.025(5)
C2 0.112(7) 0.162(8) 0.095(4) -0.006(4) 0.031(4) -0.073(6)
C3 0.207(11) 0.178(10) 0.138(7) -0.052(7) 0.051(7) -0.087(9)
C4 0.206(12) 0.147(9) 0.198(8) -0.005(7) 0.081(8) -0.071(9)
C5 0.279(12) 0.103(7) 0.192(8) -0.002(5) 0.081(8) -0.028(7)
C6 0.187(7) 0.097(5) 0.134(5) -0.007(4) 0.054(5) -0.050(6)
C7 0.079(6) 0.228(11) 0.098(5) -0.031(6) 0.027(4) -0.055(7)
C8 0.097(4) 0.084(4) 0.076(3) 0.008(3) 0.038(3) -0.011(4)
C9 0.111(5) 0.096(5) 0.112(4) 0.006(3) 0.051(4) 0.015(4)
C10 0.207(9) 0.080(6) 0.248(8) 0.015(5) 0.133(7) 0.024(5)
C11 0.249(10) 0.063(5) 0.282(9) 0.001(5) 0.154(8) 0.012(7)
C12 0.170(7) 0.090(6) 0.197(7) -0.019(5) 0.088(5) -0.035(5)
C13 0.097(4) 0.088(4) 0.110(4) -0.005(3) 0.043(3) -0.019(3)
C14 0.134(7) 0.159(7) 0.102(4) 0.026(5) 0.053(4) 0.055(5)
C15 0.061(4) 0.269(10) 0.109(5) -0.011(6) 0.017(4) -0.009(6)
C16 0.110(6) 0.217(8) 0.134(6) 0.014(6) 0.026(5) 0.049(5)
C17 0.153(8) 0.233(9) 0.281(10) 0.008(7) 0.022(6) -0.072(6)

loop_
_geom_bond_atom_site_label_1
_geom_bond_atom_site_label_2
_geom_bond_distance
_geom_bond_site_symmetry_2
_geom_bond_publ_flag
Cr1 O2 1.905(3) . ?
Cr1 O1 1.923(4) . ?
Cr1 N1 1.963(5) . ?
Cr1 O3 1.968(4) . ?
Cr1 N2 1.980(5) . ?
Cr1 O4 1.982(5) . ?
N1 C7 1.255(9) . ?
N1 C15 1.460(8) . ?
N2 C14 1.291(8) . ?
N2 C16 1.497(7) . ?
N3 O7 1.148(6) . ?
N3 O6 1.188(5) . ?
N3 O5 1.228(5) . ?
O1 C1 1.299(6) . ?
O2 C8 1.321(5) . ?
C1 C6 1.377(8) . ?
C1 C2 1.391(9) . ?
C2 C7 1.419(9) . ?
C2 C3 1.451(10) . ?
C3 C4 1.247(10) . ?
C4 C5 1.359(12) . ?
C5 C6 1.441(9) . ?
C8 C13 1.364(6) . ?
C8 C9 1.439(7) . ?
C9 C10 1.382(8) . ?
C9 C14 1.427(8) . ?
C10 C11 1.384(10) . ?
C11 C12 1.340(8) . ?
C12 C13 1.374(7) . ?
C15 C17 1.450(8) . ?
C15 C16 1.498(8) . ?
